data_4073593
loop_
_publ_author_name
'Hayashi, Akito'
'Okazaki, Masaaki'
'Ozawa, Fumiyuki'
'Tanaka, Rika'

_publ_section_title
;
 Synthesis, Structures, and Catalytic Properties of Late-Transition-Metal
 2,6-Bis(2-phosphaethenyl)pyridine Complexes
;
_journal_issue 21
_journal_name_full Organometallics
_journal_page_first 5246
_journal_paper_doi 10.1021/om700488y
_journal_volume 26
_journal_year 2007
_chemical_formula_moiety 'C45 H66 Cu F6 N2 P3'
_chemical_formula_sum 'C45 H66 Cu F6 N2 P3'
_chemical_formula_weight 905.49
_chemical_melting_point 190
_chemical_name_common 'complex 3'
_space_group_IT_number 2
_symmetry_cell_setting triclinic
_symmetry_Int_Tables_number 2
_symmetry_space_group_name_Hall '-P 1'
_symmetry_space_group_name_H-M 'P -1'
_cell_angle_alpha 95.400(5)
_cell_angle_beta 95.810(4)
_cell_angle_gamma 110.560(5)
_cell_formula_units_Z 2
_cell_length_a 11.730(3)
_cell_length_b 13.310(3)
_cell_length_c 18.690(5)
_cell_measurement_reflns_used 9521
_cell_measurement_temperature 223.2
_cell_measurement_theta_max 27.5
_cell_measurement_theta_min 3.0
_cell_volume 2691.6(12)
_computing_cell_refinement CRYSTALCLEAR
_computing_data_collection CRYSTALCLEAR
_computing_data_reduction 'teXsan Ver. 1.11'
_computing_publication_material 'teXsan Ver. 1.11'
_computing_structure_refinement SHELXL97
_computing_structure_solution SIR92
_diffrn_ambient_temperature 223
_diffrn_detector_area_resol_mean 14.62
_diffrn_measurement_device_type 'Rigaku/MSC Mercury CCD'
_diffrn_measurement_method \w
_diffrn_radiation_probe x-ray
_diffrn_radiation_type 'Mo K\a'
_diffrn_radiation_wavelength 0.7107
_diffrn_reflns_av_R_equivalents 0.000
_diffrn_reflns_limit_h_max 15
_diffrn_reflns_limit_h_min 0
_diffrn_reflns_limit_k_max 16
_diffrn_reflns_limit_k_min -17
_diffrn_reflns_limit_l_max 23
_diffrn_reflns_limit_l_min -24
_diffrn_reflns_number 26429
_diffrn_reflns_theta_max 27.49
_diffrn_source 'rotating-anode X-ray tube'
_exptl_absorpt_coefficient_mu 0.544
_exptl_absorpt_correction_T_max 0.947
_exptl_absorpt_correction_T_min 0.740
_exptl_absorpt_correction_type multi-scan
_exptl_absorpt_process_details '(Jacobson, 1998)'
_exptl_crystal_colour Red
_exptl_crystal_density_diffrn 1.117
_exptl_crystal_density_method 'not measured'
_exptl_crystal_description Prism
_exptl_crystal_recrystallization_method 'From CH2Cl2/Et2O at room temperature'
_exptl_crystal_size_max 0.400
_exptl_crystal_size_mid 0.170
_exptl_crystal_size_min 0.100
_refine_diff_density_max 1.20
_refine_diff_density_min -0.44
_refine_ls_extinction_coef 0.0000
_refine_ls_extinction_expression Fc^*^=kFc[1+0.001xFc^2^\l^3^/sin(2\q)]^-1/4^
_refine_ls_extinction_method SHELXL
_refine_ls_goodness_of_fit_ref 1.742
_refine_ls_hydrogen_treatment noref
_refine_ls_number_parameters 541
_refine_ls_number_reflns 9166
_refine_ls_R_factor_gt 0.0866
_refine_ls_shift/su_max -0.0010
_refine_ls_structure_factor_coef Fsqd
_refine_ls_weighting_details 'w = 1/[\s^2^(Fo^2^) + (0.0000P)^2^+3.0000P] where P=(Fo^2^+2Fc^2^)/3'
_refine_ls_weighting_scheme calc
_refine_ls_wR_factor_ref 0.1865
_reflns_number_gt 9166
_reflns_number_total 12076
_reflns_threshold_expression >2.0sigma(I)
_cod_data_source_file om700488y-file004.cif
_cod_data_source_block HAY-3-020
_cod_original_cell_volume 2691(1)
_cod_database_code 4073593

loop_
_symmetry_equiv_pos_as_xyz
x,y,z
-x,-y,-z

loop_
_atom_site_label
_atom_site_type_symbol
_atom_site_fract_x
_atom_site_fract_y
_atom_site_fract_z
_atom_site_U_iso_or_equiv
_atom_site_adp_type
_atom_site_occupancy
_atom_site_calc_flag
_atom_site_refinement_flags
Cu(1) Cu 0.99319(5) 1.23887(4) 0.38685(3) 0.0346(2) Uani 1.00 d .
P(1) P 0.9359(1) 1.2525(1) 0.26714(7) 0.0367(3) Uani 1.00 d .
P(2) P 1.1598(1) 1.3028(1) 0.47746(7) 0.0349(3) Uani 1.00 d .
P(3) P 1.6175(2) 1.1874(1) 0.67825(9) 0.0543(4) Uani 1.00 d .
F(1) F 1.7012(5) 1.1818(4) 0.7485(3) 0.122(2) Uani 1.00 d .
F(2) F 1.5329(4) 1.1883(3) 0.6054(2) 0.078(1) Uani 1.00 d .
F(3) F 1.5879(4) 1.0618(3) 0.6525(2) 0.076(1) Uani 1.00 d .
F(4) F 1.6428(5) 1.3112(3) 0.7020(3) 0.113(2) Uani 1.00 d .
F(5) F 1.7301(4) 1.2190(4) 0.6351(3) 0.120(2) Uani 1.00 d .
F(6) F 1.5001(4) 1.1556(3) 0.7189(3) 0.099(1) Uani 1.00 d .
N(1) N 1.1040(3) 1.1683(3) 0.3395(2) 0.0354(8) Uani 1.00 d .
N(2) N 0.8474(4) 1.1652(3) 0.4293(2) 0.0392(9) Uani 1.00 d .
C(1) C 0.8372(4) 1.2797(4) 0.1960(2) 0.0326(9) Uani 1.00 d .
C(2) C 0.8802(4) 1.3829(4) 0.1724(3) 0.0348(10) Uani 1.00 d .
C(3) C 0.8255(4) 1.3941(4) 0.1057(3) 0.041(1) Uani 1.00 d .
C(4) C 0.7312(5) 1.3112(4) 0.0616(3) 0.047(1) Uani 1.00 d .
C(5) C 0.6819(5) 1.2143(4) 0.0902(3) 0.046(1) Uani 1.00 d .
C(6) C 0.7292(4) 1.1967(4) 0.1570(3) 0.039(1) Uani 1.00 d .
C(7) C 0.9816(4) 1.4835(4) 0.2180(3) 0.043(1) Uani 1.00 d .
C(8) C 0.9484(5) 1.5012(4) 0.2944(3) 0.053(1) Uani 1.00 d .
C(9) C 0.9924(5) 1.5873(4) 0.1841(4) 0.060(2) Uani 1.00 d .
C(10) C 1.1081(5) 1.4746(5) 0.2222(4) 0.061(2) Uani 1.00 d .
C(11) C 0.6756(6) 1.3267(6) -0.0129(3) 0.072(2) Uani 1.00 d .
C(12) C 0.710(2) 1.245(1) -0.0706(7) 0.103(6) Uani 0.50 d P
C(13) C 0.546(2) 1.299(2) -0.019(1) 0.097(6) Uani 0.50 d P
C(14) C 0.744(2) 1.434(2) -0.034(1) 0.091(7) Uani 0.50 d P
C(15) C 0.576(2) 1.231(2) -0.0532(10) 0.108(8) Uani 0.50 d P
C(16) C 0.604(2) 1.412(2) 0.0043(9) 0.121(8) Uani 0.50 d P
C(17) C 0.767(3) 1.378(3) -0.056(1) 0.12(1) Uani 0.50 d P
C(18) C 0.6531(5) 1.0913(4) 0.1866(3) 0.046(1) Uani 1.00 d .
C(19) C 0.5170(5) 1.0562(5) 0.1574(4) 0.062(2) Uani 1.00 d .
C(20) C 0.6942(6) 0.9971(5) 0.1647(4) 0.080(2) Uani 1.00 d .
C(21) C 0.6609(7) 1.1100(6) 0.2677(4) 0.088(3) Uani 1.00 d .
C(22) C 0.9922(5) 1.1671(4) 0.2256(3) 0.041(1) Uani 1.00 d .
C(23) C 1.0835(5) 1.1370(4) 0.2675(3) 0.042(1) Uani 1.00 d .
C(24) C 1.1535(6) 1.0851(5) 0.2354(3) 0.056(1) Uani 1.00 d .
C(25) C 1.2475(6) 1.0691(5) 0.2776(3) 0.061(2) Uani 1.00 d .
C(26) C 1.2767(5) 1.1124(5) 0.3499(3) 0.050(1) Uani 1.00 d .
C(27) C 1.2052(4) 1.1648(4) 0.3800(3) 0.039(1) Uani 1.00 d .
C(28) C 1.2366(4) 1.2232(4) 0.4531(3) 0.038(1) Uani 1.00 d .
C(29) C 1.2339(4) 1.3723(3) 0.5681(2) 0.0321(9) Uani 1.00 d .
C(30) C 1.2309(4) 1.3158(4) 0.6292(3) 0.037(1) Uani 1.00 d .
C(31) C 1.3161(5) 1.3712(4) 0.6907(3) 0.043(1) Uani 1.00 d .
C(32) C 1.3953(4) 1.4777(4) 0.6962(3) 0.041(1) Uani 1.00 d .
C(33) C 1.3845(4) 1.5327(4) 0.6378(3) 0.036(1) Uani 1.00 d .
C(34) C 1.3060(4) 1.4845(3) 0.5737(3) 0.0320(9) Uani 1.00 d .
C(35) C 1.1389(5) 1.2016(4) 0.6354(3) 0.044(1) Uani 1.00 d .
C(36) C 1.0124(6) 1.1785(6) 0.5941(4) 0.079(2) Uani 1.00 d .
C(37) C 1.1867(7) 1.1124(5) 0.6105(4) 0.075(2) Uani 1.00 d .
C(38) C 1.1174(8) 1.1903(5) 0.7143(4) 0.084(2) Uani 1.00 d .
C(39) C 1.4885(5) 1.5371(5) 0.7637(3) 0.052(1) Uani 1.00 d .
C(40) C 1.490(1) 1.4665(7) 0.8208(5) 0.132(4) Uani 1.00 d .
C(41) C 1.6186(6) 1.5815(7) 0.7409(4) 0.091(2) Uani 1.00 d .
C(42) C 1.4612(6) 1.6349(6) 0.7951(4) 0.075(2) Uani 1.00 d .
C(43) C 1.2997(4) 1.5570(4) 0.5143(3) 0.036(1) Uani 1.00 d .
C(44) C 1.3458(5) 1.5259(5) 0.4453(3) 0.054(1) Uani 1.00 d .
C(45) C 1.1673(5) 1.5535(4) 0.4968(3) 0.051(1) Uani 1.00 d .
C(46) C 1.3791(5) 1.6763(4) 0.5401(3) 0.054(1) Uani 1.00 d .
C(47) C 0.7625(4) 1.1162(4) 0.4519(3) 0.038(1) Uani 1.00 d .
C(48) C 0.6539(5) 1.0517(5) 0.4800(3) 0.059(2) Uani 1.00 d .
H(1) H 0.8539 1.4641 0.0894 0.0411 Uiso 1.00 calc .
H(2) H 0.6127 1.1577 0.0621 0.0464 Uiso 1.00 calc .
H(3) H 0.8726 1.5128 0.2914 0.0533 Uiso 1.00 calc .
H(4) H 0.9413 1.4399 0.3185 0.0533 Uiso 1.00 calc .
H(5) H 1.0114 1.5636 0.3225 0.0533 Uiso 1.00 calc .
H(6) H 1.0537 1.6491 0.2129 0.0603 Uiso 1.00 calc .
H(7) H 0.9159 1.5974 0.1797 0.0603 Uiso 1.00 calc .
H(8) H 1.0155 1.5815 0.1362 0.0603 Uiso 1.00 calc .
H(9) H 1.1680 1.5372 0.2506 0.0608 Uiso 1.00 calc .
H(10) H 1.1295 1.4693 0.1741 0.0608 Uiso 1.00 calc .
H(11) H 1.1070 1.4120 0.2427 0.0608 Uiso 1.00 calc .
H(12) H 0.6672 1.1722 -0.0594 0.1035 Uiso 0.50 calc P
H(13) H 0.6685 1.2483 -0.1175 0.1035 Uiso 0.50 calc P
H(14) H 0.7895 1.2623 -0.0685 0.1035 Uiso 0.50 calc P
H(15) H 0.5273 1.3434 0.0190 0.1212 Uiso 0.50 calc P
H(16) H 0.5130 1.3078 -0.0639 0.0969 Uiso 0.50 calc P
H(17) H 0.5067 1.2244 -0.0103 0.1084 Uiso 0.50 calc P
H(18) H 0.8254 1.4440 -0.0385 0.1223 Uiso 0.50 calc P
H(19) H 0.7040 1.4302 -0.0871 0.0915 Uiso 0.50 calc P
H(20) H 0.7323 1.4894 -0.0082 0.0915 Uiso 0.50 calc P
H(21) H 0.5102 1.2106 -0.0207 0.1084 Uiso 0.50 calc P
H(22) H 0.5391 1.2534 -0.0938 0.1084 Uiso 0.50 calc P
H(23) H 0.5980 1.1748 -0.0647 0.1084 Uiso 0.50 calc P
H(24) H 0.5418 1.3867 0.0309 0.1212 Uiso 0.50 calc P
H(25) H 0.6668 1.4810 0.0337 0.1212 Uiso 0.50 calc P
H(26) H 0.5795 1.4351 -0.0393 0.1212 Uiso 0.50 calc P
H(27) H 0.8206 1.3512 -0.0641 0.1223 Uiso 0.50 calc P
H(28) H 0.7338 1.4086 -0.0921 0.1223 Uiso 0.50 calc P
H(29) H 0.8212 1.4555 -0.0191 0.1223 Uiso 0.50 calc P
H(30) H 0.4866 1.1129 0.1718 0.0619 Uiso 1.00 calc .
H(31) H 0.5035 1.0432 0.1053 0.0619 Uiso 1.00 calc .
H(32) H 0.4698 0.9926 0.1753 0.0619 Uiso 1.00 calc .
H(33) H 0.6808 0.9790 0.1123 0.0796 Uiso 1.00 calc .
H(34) H 0.6478 0.9337 0.1841 0.0796 Uiso 1.00 calc .
H(35) H 0.7791 1.0151 0.1811 0.0796 Uiso 1.00 calc .
H(36) H 0.6308 1.1675 0.2824 0.0877 Uiso 1.00 calc .
H(37) H 0.7445 1.1334 0.2911 0.0877 Uiso 1.00 calc .
H(38) H 0.6133 1.0472 0.2865 0.0877 Uiso 1.00 calc .
H(39) H 0.9712 1.1458 0.1749 0.0413 Uiso 1.00 calc .
H(40) H 1.1366 1.0607 0.1838 0.0558 Uiso 1.00 calc .
H(41) H 1.2917 1.0271 0.2566 0.0608 Uiso 1.00 calc .
H(42) H 1.3456 1.1070 0.3788 0.0499 Uiso 1.00 calc .
H(43) H 1.3104 1.2236 0.4900 0.0382 Uiso 1.00 calc .
H(44) H 1.3199 1.3320 0.7305 0.0430 Uiso 1.00 calc .
H(45) H 1.4333 1.6085 0.6423 0.0360 Uiso 1.00 calc .
H(46) H 1.0182 1.1848 0.5432 0.0785 Uiso 1.00 calc .
H(47) H 0.9581 1.1077 0.5973 0.0785 Uiso 1.00 calc .
H(48) H 0.9785 1.2299 0.6121 0.0785 Uiso 1.00 calc .
H(49) H 1.1989 1.1149 0.5602 0.0747 Uiso 1.00 calc .
H(50) H 1.1273 1.0430 0.6137 0.0747 Uiso 1.00 calc .
H(51) H 1.2618 1.1222 0.6387 0.0747 Uiso 1.00 calc .
H(52) H 1.0647 1.1202 0.7184 0.0838 Uiso 1.00 calc .
H(53) H 1.1966 1.2044 0.7439 0.0838 Uiso 1.00 calc .
H(54) H 1.0862 1.2427 0.7327 0.0838 Uiso 1.00 calc .
H(55) H 1.5501 1.5038 0.8612 0.1318 Uiso 1.00 calc .
H(56) H 1.4120 1.4363 0.8349 0.1318 Uiso 1.00 calc .
H(57) H 1.5123 1.4054 0.8005 0.1318 Uiso 1.00 calc .
H(58) H 1.6410 1.5239 0.7194 0.0907 Uiso 1.00 calc .
H(59) H 1.6792 1.6227 0.7798 0.0907 Uiso 1.00 calc .
H(60) H 1.6196 1.6285 0.7031 0.0907 Uiso 1.00 calc .
H(61) H 1.3810 1.6116 0.8084 0.0746 Uiso 1.00 calc .
H(62) H 1.5198 1.6736 0.8363 0.0746 Uiso 1.00 calc .
H(63) H 1.4649 1.6833 0.7593 0.0746 Uiso 1.00 calc .
H(64) H 1.3371 1.5695 0.4094 0.0544 Uiso 1.00 calc .
H(65) H 1.2986 1.4511 0.4262 0.0544 Uiso 1.00 calc .
H(66) H 1.4298 1.5337 0.4556 0.0544 Uiso 1.00 calc .
H(67) H 1.1120 1.4804 0.4802 0.0508 Uiso 1.00 calc .
H(68) H 1.1407 1.5791 0.5394 0.0508 Uiso 1.00 calc .
H(69) H 1.1614 1.5970 0.4602 0.0508 Uiso 1.00 calc .
H(70) H 1.3706 1.7206 0.5047 0.0541 Uiso 1.00 calc .
H(71) H 1.4640 1.6850 0.5505 0.0541 Uiso 1.00 calc .
H(72) H 1.3553 1.7013 0.5843 0.0541 Uiso 1.00 calc .
H(73) H 0.6538 0.9815 0.4843 0.0594 Uiso 1.00 calc .
H(74) H 0.6491 1.0863 0.5257 0.0594 Uiso 1.00 calc .
H(75) H 0.5810 1.0444 0.4470 0.0594 Uiso 1.00 calc .

loop_
_atom_site_aniso_label
_atom_site_aniso_U_11
_atom_site_aniso_U_22
_atom_site_aniso_U_33
_atom_site_aniso_U_12
_atom_site_aniso_U_13
_atom_site_aniso_U_23
Cu(1) 0.0289(3) 0.0358(3) 0.0415(3) 0.0135(2) 0.0093(2) 0.0059(2)
P(1) 0.0347(6) 0.0375(7) 0.0389(7) 0.0141(5) 0.0059(5) 0.0067(5)
P(2) 0.0298(6) 0.0336(6) 0.0431(7) 0.0138(5) 0.0050(5) 0.0059(5)
P(3) 0.0571(9) 0.0397(8) 0.0580(9) 0.0061(7) 0.0128(7) 0.0082(7)
F(1) 0.143(4) 0.123(4) 0.084(3) 0.049(3) -0.040(3) -0.001(3)
F(2) 0.083(3) 0.063(2) 0.080(3) 0.017(2) -0.003(2) 0.022(2)
F(3) 0.097(3) 0.049(2) 0.089(3) 0.037(2) 0.011(2) 0.005(2)
F(4) 0.145(4) 0.041(2) 0.126(4) 0.008(2) 0.013(3) -0.008(2)
F(5) 0.062(3) 0.140(4) 0.140(4) 0.004(3) 0.051(3) 0.025(3)
F(6) 0.111(3) 0.084(3) 0.120(4) 0.035(3) 0.073(3) 0.036(3)
N(1) 0.037(2) 0.035(2) 0.041(2) 0.019(2) 0.012(2) 0.008(2)
N(2) 0.035(2) 0.041(2) 0.043(2) 0.016(2) 0.009(2) 0.005(2)
C(1) 0.029(2) 0.036(2) 0.032(2) 0.009(2) 0.007(2) 0.006(2)
C(2) 0.025(2) 0.038(2) 0.042(3) 0.010(2) 0.007(2) 0.006(2)
C(3) 0.038(3) 0.040(3) 0.043(3) 0.010(2) 0.005(2) 0.014(2)
C(4) 0.046(3) 0.054(3) 0.035(3) 0.011(2) 0.004(2) 0.009(2)
C(5) 0.045(3) 0.049(3) 0.033(3) 0.005(2) -0.003(2) 0.001(2)
C(6) 0.040(3) 0.037(3) 0.036(3) 0.008(2) 0.010(2) 0.005(2)
C(7) 0.028(2) 0.033(3) 0.061(3) 0.005(2) -0.002(2) 0.007(2)
C(8) 0.058(3) 0.044(3) 0.055(3) 0.021(3) -0.007(3) -0.005(2)
C(9) 0.054(3) 0.040(3) 0.078(4) 0.009(3) -0.003(3) 0.009(3)
C(10) 0.028(3) 0.052(3) 0.097(5) 0.008(2) 0.004(3) 0.016(3)
C(11) 0.070(4) 0.080(5) 0.045(4) 0.003(4) -0.006(3) 0.021(3)
C(12) 0.15(2) 0.10(1) 0.029(7) 0.01(1) 0.007(8) 0.010(7)
C(13) 0.08(1) 0.14(2) 0.05(1) 0.02(1) -0.022(9) 0.05(1)
C(14) 0.09(2) 0.11(2) 0.05(1) 0.02(1) -0.02(1) 0.04(1)
C(15) 0.13(2) 0.10(1) 0.05(1) 0.00(1) -0.04(1) 0.020(9)
C(16) 0.18(2) 0.18(2) 0.06(1) 0.14(2) 0.00(1) 0.03(1)
C(17) 0.11(2) 0.20(3) 0.06(1) 0.05(2) 0.03(1) 0.07(2)
C(18) 0.045(3) 0.038(3) 0.044(3) 0.001(2) 0.004(2) 0.006(2)
C(19) 0.044(3) 0.053(3) 0.074(4) -0.002(3) 0.007(3) 0.013(3)
C(20) 0.068(4) 0.043(4) 0.121(6) 0.010(3) 0.018(4) 0.016(4)
C(21) 0.079(5) 0.085(5) 0.050(4) -0.032(4) 0.009(3) 0.015(3)
C(22) 0.047(3) 0.042(3) 0.035(3) 0.017(2) 0.006(2) 0.002(2)
C(23) 0.046(3) 0.041(3) 0.045(3) 0.022(2) 0.014(2) 0.005(2)
C(24) 0.072(4) 0.068(4) 0.045(3) 0.044(3) 0.018(3) 0.005(3)
C(25) 0.073(4) 0.070(4) 0.062(4) 0.051(3) 0.022(3) 0.007(3)
C(26) 0.053(3) 0.059(3) 0.054(3) 0.036(3) 0.014(3) 0.015(3)
C(27) 0.037(2) 0.038(3) 0.050(3) 0.021(2) 0.016(2) 0.012(2)
C(28) 0.031(2) 0.044(3) 0.044(3) 0.017(2) 0.009(2) 0.013(2)
C(29) 0.030(2) 0.033(2) 0.039(3) 0.017(2) 0.007(2) 0.009(2)
C(30) 0.039(2) 0.034(2) 0.049(3) 0.021(2) 0.010(2) 0.015(2)
C(31) 0.050(3) 0.045(3) 0.044(3) 0.028(2) 0.002(2) 0.013(2)
C(32) 0.038(3) 0.044(3) 0.046(3) 0.025(2) 0.000(2) 0.004(2)
C(33) 0.030(2) 0.036(2) 0.044(3) 0.015(2) 0.002(2) 0.003(2)
C(34) 0.024(2) 0.031(2) 0.045(3) 0.014(2) 0.006(2) 0.007(2)
C(35) 0.051(3) 0.036(3) 0.051(3) 0.018(2) 0.011(2) 0.013(2)
C(36) 0.047(3) 0.075(4) 0.109(6) 0.005(3) 0.017(4) 0.051(4)
C(37) 0.085(5) 0.038(3) 0.113(6) 0.029(3) 0.034(4) 0.021(3)
C(38) 0.123(6) 0.057(4) 0.060(4) 0.010(4) 0.036(4) 0.017(3)
C(39) 0.052(3) 0.057(3) 0.049(3) 0.030(3) -0.013(3) -0.003(3)
C(40) 0.187(10) 0.091(6) 0.083(6) 0.035(6) -0.082(6) 0.012(5)
C(41) 0.052(4) 0.126(7) 0.086(5) 0.040(4) -0.019(4) -0.024(5)
C(42) 0.073(4) 0.093(5) 0.060(4) 0.044(4) -0.010(3) -0.019(3)
C(43) 0.034(2) 0.034(2) 0.044(3) 0.013(2) 0.009(2) 0.011(2)
C(44) 0.065(4) 0.058(3) 0.053(3) 0.029(3) 0.026(3) 0.023(3)
C(45) 0.046(3) 0.048(3) 0.067(4) 0.026(2) 0.004(3) 0.017(3)
C(46) 0.060(3) 0.038(3) 0.058(4) 0.008(2) 0.004(3) 0.018(2)
C(47) 0.036(2) 0.039(3) 0.040(3) 0.014(2) 0.010(2) 0.003(2)
C(48) 0.048(3) 0.047(3) 0.077(4) 0.004(3) 0.033(3) 0.007(3)

loop_
_atom_type_symbol
_atom_type_description
_atom_type_scat_dispersion_real
_atom_type_scat_dispersion_imag
_atom_type_scat_source
C C 0.003 0.002
;International Tables for Crystallography
(1992, Vol. C, Tables 4.2.6.8 and 6.1.1.4)
;
H H 0.000 0.000
;International Tables for Crystallography
(1992, Vol. C, Table 6.1.1.4)
;
Cu Cu 0.320 1.265
;International Tables for Crystallography
(1992, Vol. C, Tables 4.2.6.8 and 6.1.1.4)
;
F F 0.017 0.010
;International Tables for Crystallography
(1992, Vol. C, Tables 4.2.6.8 and 6.1.1.4)
;
N N 0.006 0.003
;International Tables for Crystallography
(1992, Vol. C, Tables 4.2.6.8 and 6.1.1.4)
;
P P 0.102 0.094
;International Tables for Crystallography
(1992, Vol. C, Tables 4.2.6.8 and 6.1.1.4)
;

loop_
_geom_angle_atom_site_label_1
_geom_angle_atom_site_label_2
_geom_angle_atom_site_label_3
_geom_angle
_geom_angle_publ_flag
P(1) Cu(1) P(2) 141.43(5) yes
P(1) Cu(1) N(1) 81.8(1) yes
P(1) Cu(1) N(2) 109.3(1) yes
P(2) Cu(1) N(1) 81.91(10) yes
P(2) Cu(1) N(2) 108.5(1) yes
N(1) Cu(1) N(2) 126.5(2) yes
Cu(1) P(1) C(1) 152.2(2) yes
Cu(1) P(1) C(22) 99.6(2) yes
C(1) P(1) C(22) 105.4(3) yes
Cu(1) P(2) C(28) 100.3(2) yes
Cu(1) P(2) C(29) 151.6(2) yes
C(28) P(2) C(29) 106.0(2) yes
F(1) P(3) F(2) 177.5(3) yes
F(1) P(3) F(3) 89.6(3) yes
F(1) P(3) F(4) 92.1(3) yes
F(1) P(3) F(5) 91.3(3) yes
F(1) P(3) F(6) 91.1(3) yes
F(2) P(3) F(3) 88.0(2) yes
F(2) P(3) F(4) 90.2(3) yes
F(2) P(3) F(5) 88.0(3) yes
F(2) P(3) F(6) 89.6(3) yes
F(3) P(3) F(4) 178.1(3) yes
F(3) P(3) F(5) 90.4(3) yes
F(3) P(3) F(6) 89.5(2) yes
F(4) P(3) F(5) 90.2(3) yes
F(4) P(3) F(6) 89.7(3) yes
F(5) P(3) F(6) 177.6(3) yes
Cu(1) N(1) C(23) 119.8(4) yes
Cu(1) N(1) C(27) 119.8(3) yes
C(23) N(1) C(27) 120.0(5) yes
Cu(1) N(2) C(47) 175.6(4) yes
P(1) C(1) C(2) 117.7(3) yes
P(1) C(1) C(6) 122.1(4) yes
C(2) C(1) C(6) 119.6(4) yes
C(1) C(2) C(3) 117.8(4) yes
C(1) C(2) C(7) 123.4(5) yes
C(3) C(2) C(7) 118.8(5) yes
C(2) C(3) C(4) 124.0(5) yes
C(2) C(3) H(1) 118.3 no
C(4) C(3) H(1) 117.8 no
C(3) C(4) C(5) 116.6(5) yes
C(3) C(4) C(11) 122.1(5) yes
C(5) C(4) C(11) 121.1(4) yes
C(4) C(5) C(6) 123.1(4) yes
C(4) C(5) H(2) 118.0 no
C(6) C(5) H(2) 118.9 no
C(1) C(6) C(5) 118.0(4) yes
C(1) C(6) C(18) 124.9(5) yes
C(5) C(6) C(18) 117.0(4) yes
C(2) C(7) C(8) 110.1(4) yes
C(2) C(7) C(9) 111.0(4) yes
C(2) C(7) C(10) 112.1(5) yes
C(8) C(7) C(9) 106.3(5) yes
C(8) C(7) C(10) 110.8(5) yes
C(9) C(7) C(10) 106.4(4) yes
C(7) C(8) H(3) 110.2 no
C(7) C(8) H(4) 110.4 no
C(7) C(8) H(5) 109.9 no
H(3) C(8) H(4) 109.2 no
H(3) C(8) H(5) 108.6 no
H(4) C(8) H(5) 108.6 no
C(7) C(9) H(6) 110.7 no
C(7) C(9) H(7) 110.6 no
C(7) C(9) H(8) 109.9 no
H(6) C(9) H(7) 109.3 no
H(6) C(9) H(8) 108.1 no
H(7) C(9) H(8) 108.1 no
C(7) C(10) H(9) 110.0 no
C(7) C(10) H(10) 109.2 no
C(7) C(10) H(11) 110.1 no
H(9) C(10) H(10) 108.6 no
H(9) C(10) H(11) 109.9 no
H(10) C(10) H(11) 108.9 no
C(4) C(11) C(12) 103.8(8) yes
C(4) C(11) C(13) 112.3(9) yes
C(4) C(11) C(14) 112.4(8) yes
C(4) C(11) C(15) 115(1) yes
C(4) C(11) C(16) 105.9(7) yes
C(4) C(11) C(17) 112(1) yes
C(12) C(11) C(13) 110(1) yes
C(12) C(11) C(14) 101(1) yes
C(12) C(11) C(15) 61(1) yes
C(12) C(11) C(16) 150.2(10) yes
C(12) C(11) C(17) 64(1) yes
C(13) C(11) C(14) 114(1) yes
C(13) C(11) C(15) 50(1) yes
C(13) C(11) C(16) 54(1) yes
C(13) C(11) C(17) 134(1) yes
C(14) C(11) C(15) 131(1) yes
C(14) C(11) C(16) 69(1) yes
C(14) C(11) C(17) 38(1) yes
C(15) C(11) C(16) 102(1) yes
C(15) C(11) C(17) 113(1) yes
C(16) C(11) C(17) 105(1) yes
C(11) C(12) C(15) 54(1) yes
C(11) C(12) C(17) 51(1) yes
C(11) C(12) H(12) 105.6 no
C(11) C(12) H(13) 104.8 no
C(11) C(12) H(14) 111.9 no
C(15) C(12) C(17) 96(1) yes
C(15) C(12) H(12) 69.1 no
C(15) C(12) H(13) 77.9 no
C(15) C(12) H(14) 164.7 no
C(17) C(12) H(12) 156.0 no
C(17) C(12) H(13) 89.2 no
C(17) C(12) H(14) 75.2 no
H(12) C(12) H(13) 105.6 no
H(12) C(12) H(14) 113.8 no
H(13) C(12) H(14) 114.3 no
C(11) C(13) C(15) 66(1) yes
C(11) C(13) C(16) 71(1) yes
C(11) C(13) H(15) 109.4 no
C(11) C(13) H(16) 112.0 no
C(11) C(13) H(17) 110.0 no
C(11) C(13) H(21) 103.7 no
C(15) C(13) C(16) 134(2) yes
C(15) C(13) H(15) 164.5 no
C(15) C(13) H(16) 85.1 no
C(15) C(13) H(17) 63.9 no
C(15) C(13) H(21) 51.0 no
C(16) C(13) H(15) 51.5 no
C(16) C(13) H(16) 93.8 no
C(16) C(13) H(17) 152.8 no
C(16) C(13) H(21) 163.5 no
H(15) C(13) H(16) 109.8 no
H(15) C(13) H(17) 105.7 no
H(15) C(13) H(21) 119.1 no
H(16) C(13) H(17) 109.7 no
H(16) C(13) H(21) 102.6 no
H(17) C(13) H(21) 13.4 no
C(11) C(14) C(16) 59(1) yes
C(11) C(14) C(17) 67(2) yes
C(11) C(14) H(18) 112.7 no
C(11) C(14) H(19) 104.4 no
C(11) C(14) H(20) 113.4 no
C(11) C(14) H(28) 97.9 no
C(11) C(14) H(29) 112.1 no
C(16) C(14) C(17) 124(2) yes
C(16) C(14) H(18) 161.5 no
C(16) C(14) H(19) 94.8 no
C(16) C(14) H(20) 59.6 no
C(16) C(14) H(28) 116.3 no
C(16) C(14) H(29) 138.1 no
C(17) C(14) H(18) 57.8 no
C(17) C(14) H(19) 82.0 no
C(17) C(14) H(20) 171.4 no
C(17) C(14) H(28) 54.4 no
C(17) C(14) H(29) 76.7 no
H(18) C(14) H(19) 103.6 no
H(18) C(14) H(20) 115.6 no
H(18) C(14) H(28) 80.6 no
H(18) C(14) H(29) 25.1 no
H(19) C(14) H(20) 105.6 no
H(19) C(14) H(28) 29.0 no
H(19) C(14) H(29) 125.7 no
H(20) C(14) H(28) 132.3 no
H(20) C(14) H(29) 95.4 no
H(28) C(14) H(29) 105.4 no
C(11) C(15) C(12) 64.7(10) yes
C(11) C(15) C(13) 62(1) yes
C(11) C(15) H(17) 96.0 no
C(11) C(15) H(21) 105.7 no
C(11) C(15) H(22) 108.0 no
C(11) C(15) H(23) 114.4 no
C(12) C(15) C(13) 126(1) yes
C(12) C(15) H(17) 149.6 no
C(12) C(15) H(21) 151.1 no
C(12) C(15) H(22) 104.7 no
C(12) C(15) H(23) 57.6 no
C(13) C(15) H(17) 47.5 no
C(13) C(15) H(21) 57.7 no
C(13) C(15) H(22) 82.2 no
C(13) C(15) H(23) 162.4 no
H(17) C(15) H(21) 10.7 no
H(17) C(15) H(22) 103.6 no
H(17) C(15) H(23) 118.7 no
H(21) C(15) H(22) 104.2 no
H(21) C(15) H(23) 109.6 no
H(22) C(15) H(23) 114.2 no
C(11) C(16) C(13) 54(1) yes
C(11) C(16) C(14) 50(1) yes
C(11) C(16) H(15) 88.4 no
C(11) C(16) H(24) 113.7 no
C(11) C(16) H(25) 107.7 no
C(11) C(16) H(26) 110.5 no
C(13) C(16) C(14) 98(1) yes
C(13) C(16) H(15) 43.1 no
C(13) C(16) H(24) 72.9 no
C(13) C(16) H(25) 156.8 no
C(13) C(16) H(26) 96.9 no
C(14) C(16) H(15) 138.6 no
C(14) C(16) H(24) 162.2 no
C(14) C(16) H(25) 74.5 no
C(14) C(16) H(26) 82.9 no
H(15) C(16) H(24) 29.8 no
H(15) C(16) H(25) 132.9 no
H(15) C(16) H(26) 111.4 no
H(24) C(16) H(25) 107.2 no
H(24) C(16) H(26) 113.2 no
H(25) C(16) H(26) 103.9 no
C(11) C(17) C(12) 64(1) yes
C(11) C(17) C(14) 74(2) yes
C(11) C(17) H(18) 119.7 no
C(11) C(17) H(27) 119.2 no
C(11) C(17) H(28) 110.1 no
C(11) C(17) H(29) 100.8 no
C(12) C(17) C(14) 136(3) yes
C(12) C(17) H(18) 155.0 no
C(12) C(17) H(27) 67.4 no
C(12) C(17) H(28) 112.1 no
C(12) C(17) H(29) 150.0 no
C(14) C(17) H(18) 60.0 no
C(14) C(17) H(27) 151.1 no
C(14) C(17) H(28) 70.3 no
C(14) C(17) H(29) 47.8 no
H(18) C(17) H(27) 92.0 no
H(18) C(17) H(28) 90.3 no
H(18) C(17) H(29) 18.9 no
H(27) C(17) H(28) 120.9 no
H(27) C(17) H(29) 103.2 no
H(28) C(17) H(29) 97.2 no
C(6) C(18) C(19) 110.6(5) yes
C(6) C(18) C(20) 112.0(5) yes
C(6) C(18) C(21) 111.3(4) yes
C(19) C(18) C(20) 107.7(4) yes
C(19) C(18) C(21) 105.4(6) yes
C(20) C(18) C(21) 109.6(6) yes
C(18) C(19) H(30) 110.2 no
C(18) C(19) H(31) 111.0 no
C(18) C(19) H(32) 111.4 no
H(30) C(19) H(31) 107.1 no
H(30) C(19) H(32) 108.1 no
H(31) C(19) H(32) 108.9 no
C(18) C(20) H(33) 110.3 no
C(18) C(20) H(34) 110.8 no
C(18) C(20) H(35) 111.2 no
H(33) C(20) H(34) 107.4 no
H(33) C(20) H(35) 108.0 no
H(34) C(20) H(35) 109.0 no
C(18) C(21) H(36) 110.6 no
C(18) C(21) H(37) 111.4 no
C(18) C(21) H(38) 112.4 no
H(36) C(21) H(37) 106.3 no
H(36) C(21) H(38) 107.3 no
H(37) C(21) H(38) 108.6 no
P(1) C(22) C(23) 118.6(4) yes
P(1) C(22) H(39) 119.8 no
C(23) C(22) H(39) 121.3 no
N(1) C(23) C(22) 116.7(5) yes
N(1) C(23) C(24) 120.5(5) yes
C(22) C(23) C(24) 122.7(5) yes
C(23) C(24) C(25) 119.7(5) yes
C(23) C(24) H(40) 120.1 no
C(25) C(24) H(40) 120.2 no
C(24) C(25) C(26) 119.3(7) yes
C(24) C(25) H(41) 120.2 no
C(26) C(25) H(41) 120.5 no
C(25) C(26) C(27) 119.2(6) yes
C(25) C(26) H(42) 120.2 no
C(27) C(26) H(42) 120.5 no
N(1) C(27) C(26) 120.4(5) yes
N(1) C(27) C(28) 116.4(5) yes
C(26) C(27) C(28) 123.2(5) yes
P(2) C(28) C(27) 118.6(4) yes
P(2) C(28) H(43) 118.1 no
C(27) C(28) H(43) 123.1 no
P(2) C(29) C(30) 122.0(3) yes
P(2) C(29) C(34) 116.6(3) yes
C(30) C(29) C(34) 121.0(4) yes
C(29) C(30) C(31) 116.5(4) yes
C(29) C(30) C(35) 126.4(4) yes
C(31) C(30) C(35) 117.0(5) yes
C(30) C(31) C(32) 123.8(5) yes
C(30) C(31) H(44) 117.3 no
C(32) C(31) H(44) 118.9 no
C(31) C(32) C(33) 117.1(4) yes
C(31) C(32) C(39) 123.2(5) yes
C(33) C(32) C(39) 119.7(4) yes
C(32) C(33) C(34) 123.6(4) yes
C(32) C(33) H(45) 118.4 no
C(34) C(33) H(45) 118.0 no
C(29) C(34) C(33) 117.3(5) yes
C(29) C(34) C(43) 124.8(4) yes
C(33) C(34) C(43) 117.9(4) yes
C(30) C(35) C(36) 112.5(5) yes
C(30) C(35) C(37) 111.8(5) yes
C(30) C(35) C(38) 111.2(4) yes
C(36) C(35) C(37) 109.9(5) yes
C(36) C(35) C(38) 104.7(6) yes
C(37) C(35) C(38) 106.3(6) yes
C(35) C(36) H(46) 109.9 no
C(35) C(36) H(47) 111.3 no
C(35) C(36) H(48) 110.7 no
H(46) C(36) H(47) 108.1 no
H(46) C(36) H(48) 107.3 no
H(47) C(36) H(48) 109.4 no
C(35) C(37) H(49) 109.2 no
C(35) C(37) H(50) 110.0 no
C(35) C(37) H(51) 110.8 no
H(49) C(37) H(50) 107.8 no
H(49) C(37) H(51) 109.0 no
H(50) C(37) H(51) 110.1 no
C(35) C(38) H(52) 111.2 no
C(35) C(38) H(53) 108.5 no
C(35) C(38) H(54) 110.5 no
H(52) C(38) H(53) 108.3 no
H(52) C(38) H(54) 110.9 no
H(53) C(38) H(54) 107.3 no
C(32) C(39) C(40) 113.0(5) yes
C(32) C(39) C(41) 108.7(5) yes
C(32) C(39) C(42) 109.7(5) yes
C(40) C(39) C(41) 108.8(7) yes
C(40) C(39) C(42) 109.6(6) yes
C(41) C(39) C(42) 106.8(5) yes
C(39) C(40) H(55) 111.8 no
C(39) C(40) H(56) 111.2 no
C(39) C(40) H(57) 108.8 no
H(55) C(40) H(56) 111.2 no
H(55) C(40) H(57) 106.6 no
H(56) C(40) H(57) 107.1 no
C(39) C(41) H(58) 111.3 no
C(39) C(41) H(59) 112.5 no
C(39) C(41) H(60) 110.1 no
H(58) C(41) H(59) 109.6 no
H(58) C(41) H(60) 105.6 no
H(59) C(41) H(60) 107.4 no
C(39) C(42) H(61) 109.8 no
C(39) C(42) H(62) 110.5 no
C(39) C(42) H(63) 110.1 no
H(61) C(42) H(62) 109.7 no
H(61) C(42) H(63) 108.4 no
H(62) C(42) H(63) 108.3 no
C(34) C(43) C(44) 113.0(5) yes
C(34) C(43) C(45) 109.8(4) yes
C(34) C(43) C(46) 111.8(4) yes
C(44) C(43) C(45) 110.4(4) yes
C(44) C(43) C(46) 105.8(4) yes
C(45) C(43) C(46) 105.7(5) yes
C(43) C(44) H(64) 110.8 no
C(43) C(44) H(65) 109.6 no
C(43) C(44) H(66) 110.3 no
H(64) C(44) H(65) 108.4 no
H(64) C(44) H(66) 109.5 no
H(65) C(44) H(66) 108.1 no
C(43) C(45) H(67) 110.3 no
C(43) C(45) H(68) 110.5 no
C(43) C(45) H(69) 111.0 no
H(67) C(45) H(68) 107.7 no
H(67) C(45) H(69) 108.6 no
H(68) C(45) H(69) 108.7 no
C(43) C(46) H(70) 111.3 no
C(43) C(46) H(71) 110.4 no
C(43) C(46) H(72) 110.2 no
H(70) C(46) H(71) 109.1 no
H(70) C(46) H(72) 108.4 no
H(71) C(46) H(72) 107.4 no
N(2) C(47) C(48) 178.9(6) yes
C(47) C(48) H(73) 111.1 no
C(47) C(48) H(74) 110.2 no
C(47) C(48) H(75) 109.5 no
H(73) C(48) H(74) 110.1 no
H(73) C(48) H(75) 108.1 no
H(74) C(48) H(75) 107.8 no

loop_
_geom_bond_atom_site_label_1
_geom_bond_atom_site_label_2
_geom_bond_distance
_geom_bond_publ_flag
Cu(1) P(1) 2.313(1) yes
Cu(1) P(2) 2.303(1) yes
Cu(1) N(1) 2.071(4) yes
Cu(1) N(2) 1.939(4) yes
P(1) C(1) 1.820(5) yes
P(1) C(22) 1.672(6) yes
P(2) C(28) 1.674(6) yes
P(2) C(29) 1.823(4) yes
P(3) F(1) 1.582(6) yes
P(3) F(2) 1.605(4) yes
P(3) F(3) 1.598(4) yes
P(3) F(4) 1.579(4) yes
P(3) F(5) 1.569(6) yes
P(3) F(6) 1.586(6) yes
N(1) C(23) 1.342(7) yes
N(1) C(27) 1.359(6) yes
N(2) C(47) 1.130(6) yes
C(1) C(2) 1.417(7) yes
C(1) C(6) 1.427(5) yes
C(2) C(3) 1.389(8) yes
C(2) C(7) 1.548(6) yes
C(3) C(4) 1.381(6) yes
C(3) H(1) 0.963 no
C(4) C(5) 1.397(7) yes
C(4) C(11) 1.540(9) yes
C(5) C(6) 1.388(8) yes
C(5) H(2) 0.955 no
C(6) C(18) 1.561(7) yes
C(7) C(8) 1.536(8) yes
C(7) C(9) 1.544(8) yes
C(7) C(10) 1.524(8) yes
C(8) H(3) 0.952 no
C(8) H(4) 0.951 no
C(8) H(5) 0.959 no
C(9) H(6) 0.952 no
C(9) H(7) 0.950 no
C(9) H(8) 0.965 no
C(10) H(9) 0.948 no
C(10) H(10) 0.960 no
C(10) H(11) 0.946 no
C(11) C(12) 1.64(2) yes
C(11) C(13) 1.42(2) yes
C(11) C(14) 1.48(2) yes
C(11) C(15) 1.47(2) yes
C(11) C(16) 1.66(3) yes
C(11) C(17) 1.42(3) yes
C(12) C(15) 1.59(3) yes
C(12) C(17) 1.64(4) yes
C(12) H(12) 0.976 no
C(12) H(13) 0.971 no
C(12) H(14) 0.874 no
C(13) C(15) 1.23(4) yes
C(13) C(16) 1.42(3) yes
C(13) H(15) 0.972 no
C(13) H(16) 0.923 no
C(13) H(17) 0.974 no
C(13) H(21) 1.098 no
C(14) C(16) 1.80(3) yes
C(14) C(17) 0.95(5) yes
C(14) H(18) 0.930 no
C(14) H(19) 1.043 no
C(14) H(20) 0.901 no
C(14) H(28) 1.088 no
C(14) H(29) 0.855 no
C(15) H(17) 1.186 no
C(15) H(21) 1.009 no
C(15) H(22) 0.959 no
C(15) H(23) 0.888 no
C(16) H(15) 1.113 no
C(16) H(24) 0.908 no
C(16) H(25) 1.018 no
C(16) H(26) 0.950 no
C(17) H(18) 0.909 no
C(17) H(27) 0.844 no
C(17) H(28) 0.939 no
C(17) H(29) 1.123 no
C(18) C(19) 1.522(8) yes
C(18) C(20) 1.530(10) yes
C(18) C(21) 1.501(9) yes
C(19) H(30) 0.969 no
C(19) H(31) 0.960 no
C(19) H(32) 0.947 no
C(20) H(33) 0.969 no
C(20) H(34) 0.956 no
C(20) H(35) 0.949 no
C(21) H(36) 0.978 no
C(21) H(37) 0.961 no
C(21) H(38) 0.949 no
C(22) C(23) 1.453(9) yes
C(22) H(39) 0.945 no
C(23) C(24) 1.39(1) yes
C(24) C(25) 1.38(1) yes
C(24) H(40) 0.965 no
C(25) C(26) 1.377(8) yes
C(25) H(41) 0.969 no
C(26) C(27) 1.392(9) yes
C(26) H(42) 0.954 no
C(27) C(28) 1.450(7) yes
C(28) H(43) 1.049 no
C(29) C(30) 1.422(7) yes
C(29) C(34) 1.422(5) yes
C(30) C(31) 1.398(7) yes
C(30) C(35) 1.548(7) yes
C(31) C(32) 1.383(6) yes
C(31) H(44) 0.954 no
C(32) C(33) 1.390(8) yes
C(32) C(39) 1.529(7) yes
C(33) C(34) 1.383(7) yes
C(33) H(45) 0.960 no
C(34) C(43) 1.551(8) yes
C(35) C(36) 1.515(9) yes
C(35) C(37) 1.54(1) yes
C(35) C(38) 1.533(10) yes
C(36) H(46) 0.970 no
C(36) H(47) 0.946 no
C(36) H(48) 0.956 no
C(37) H(49) 0.967 no
C(37) H(50) 0.953 no
C(37) H(51) 0.940 no
C(38) H(52) 0.936 no
C(38) H(53) 0.979 no
C(38) H(54) 0.948 no
C(39) C(40) 1.49(1) yes
C(39) C(41) 1.551(9) yes
C(39) C(42) 1.53(1) yes
C(40) H(55) 0.943 no
C(40) H(56) 0.937 no
C(40) H(57) 0.993 no
C(41) H(58) 0.961 no
C(41) H(59) 0.939 no
C(41) H(60) 0.985 no
C(42) H(61) 0.949 no
C(42) H(62) 0.949 no
C(42) H(63) 0.965 no
C(43) C(44) 1.525(8) yes
C(43) C(45) 1.538(8) yes
C(43) C(46) 1.532(6) yes
C(44) H(64) 0.948 no
C(44) H(65) 0.965 no
C(44) H(66) 0.951 no
C(45) H(67) 0.961 no
C(45) H(68) 0.960 no
C(45) H(69) 0.949 no
C(46) H(70) 0.947 no
C(46) H(71) 0.958 no
C(46) H(72) 0.965 no
C(47) C(48) 1.445(7) yes
C(48) H(73) 0.945 no
C(48) H(74) 0.948 no
C(48) H(75) 0.972 no

loop_
_geom_contact_atom_site_label_1
_geom_contact_atom_site_label_2
_geom_contact_distance
_geom_contact_site_symmetry_2
F(1) C(12) 3.39(1) 1_656
F(1) C(25) 3.594(10) 2_876
F(2) C(48) 3.312(6) 2_776
F(2) C(46) 3.449(7) 2_886
F(2) C(48) 3.535(8) 1_655
F(3) C(26) 3.238(9) 2_876
F(3) C(25) 3.279(9) 2_876
F(3) C(48) 3.365(6) 2_776
F(3) C(48) 3.392(7) 1_655
F(3) C(21) 3.579(8) 2_776
F(4) C(10) 3.350(6) 2_886
F(5) C(48) 3.320(8) 1_655
F(6) C(21) 3.421(8) 2_776
F(6) C(20) 3.555(9) 2_776
N(2) C(37) 3.571(8) 2_776
C(10) C(41) 3.56(1) 2_886
C(37) C(47) 3.423(10) 2_776
C(48) C(48) 3.57(1) 2_676

loop_
_geom_torsion_atom_site_label_1
_geom_torsion_atom_site_label_2
_geom_torsion_atom_site_label_3
_geom_torsion_atom_site_label_4
_geom_torsion
_geom_torsion_publ_flag
Cu(1) P(1) C(1) C(2) 99.5(4) yes
Cu(1) P(1) C(1) C(6) -89.8(5) yes
Cu(1) P(1) C(22) C(23) -17.3(4) yes
Cu(1) P(2) C(28) C(27) 16.4(4) yes
Cu(1) P(2) C(29) C(30) 91.4(5) yes
Cu(1) P(2) C(29) C(34) -94.9(4) yes
Cu(1) N(1) C(23) C(22) 7.3(5) yes
Cu(1) N(1) C(23) C(24) -177.1(4) yes
Cu(1) N(1) C(27) C(26) 176.5(4) yes
Cu(1) N(1) C(27) C(28) -7.0(6) yes
Cu(1) N(2) C(47) C(48) -5(36) yes
P(1) Cu(1) P(2) C(28) -80.0(2) yes
P(1) Cu(1) P(2) C(29) 122.2(3) yes
P(1) Cu(1) N(1) C(23) -14.2(3) yes
P(1) Cu(1) N(1) C(27) 158.5(3) yes
P(1) Cu(1) N(2) C(47) 79(5) yes
P(1) C(1) C(2) C(3) 161.5(4) yes
P(1) C(1) C(2) C(7) -20.3(7) yes
P(1) C(1) C(6) C(5) -159.8(4) yes
P(1) C(1) C(6) C(18) 25.8(8) yes
P(1) C(22) C(23) N(1) 8.9(6) yes
P(1) C(22) C(23) C(24) -166.6(4) yes
P(2) Cu(1) P(1) C(1) -125.0(3) yes
P(2) Cu(1) P(1) C(22) 80.8(2) yes
P(2) Cu(1) N(1) C(23) -159.2(3) yes
P(2) Cu(1) N(1) C(27) 13.6(3) yes
P(2) Cu(1) N(2) C(47) -107(5) yes
P(2) C(28) C(27) N(1) -8.3(6) yes
P(2) C(28) C(27) C(26) 168.1(4) yes
P(2) C(29) C(30) C(31) 163.6(4) yes
P(2) C(29) C(30) C(35) -19.4(8) yes
P(2) C(29) C(34) C(33) -165.7(4) yes
P(2) C(29) C(34) C(43) 16.4(7) yes
N(1) Cu(1) P(1) C(1) 169.1(3) yes
N(1) Cu(1) P(1) C(22) 14.9(2) yes
N(1) Cu(1) P(2) C(28) -14.2(2) yes
N(1) Cu(1) P(2) C(29) -172.0(3) yes
N(1) Cu(1) N(2) C(47) -14(5) yes
N(1) C(23) C(24) C(25) -2.3(8) yes
N(1) C(27) C(26) C(25) 3.4(8) yes
N(2) Cu(1) P(1) C(1) 43.2(4) yes
N(2) Cu(1) P(1) C(22) -111.0(2) yes
N(2) Cu(1) P(2) C(28) 111.7(2) yes
N(2) Cu(1) P(2) C(29) -46.1(3) yes
N(2) Cu(1) N(1) C(23) 93.7(4) yes
N(2) Cu(1) N(1) C(27) -93.6(3) yes
C(1) P(1) C(22) C(23) 174.9(4) yes
C(1) C(2) C(3) C(4) 0.7(9) yes
C(1) C(2) C(7) C(8) -52.7(7) yes
C(1) C(2) C(7) C(9) -170.2(5) yes
C(1) C(2) C(7) C(10) 71.0(7) yes
C(1) C(6) C(5) C(4) -3.5(9) yes
C(1) C(6) C(18) C(19) 146.8(6) yes
C(1) C(6) C(18) C(20) -93.1(7) yes
C(1) C(6) C(18) C(21) 30.0(9) yes
C(2) C(1) P(1) C(22) -106.9(4) yes
C(2) C(1) C(6) C(5) 10.7(8) yes
C(2) C(1) C(6) C(18) -163.7(5) yes
C(2) C(3) C(4) C(5) 6.3(9) yes
C(2) C(3) C(4) C(11) -178.4(6) yes
C(3) C(2) C(1) C(6) -9.4(8) yes
C(3) C(2) C(7) C(8) 125.4(6) yes
C(3) C(2) C(7) C(9) 8.0(7) yes
C(3) C(2) C(7) C(10) -110.8(6) yes
C(3) C(4) C(5) C(6) -4.8(9) yes
C(3) C(4) C(11) C(12) 115.7(8) yes
C(3) C(4) C(11) C(13) -124(1) yes
C(3) C(4) C(11) C(14) 6(1) yes
C(3) C(4) C(11) C(15) -179(1) yes
C(3) C(4) C(11) C(16) -67.3(10) yes
C(3) C(4) C(11) C(17) 48(1) yes
C(4) C(3) C(2) C(7) -177.6(5) yes
C(4) C(5) C(6) C(18) 171.4(6) yes
C(4) C(11) C(12) C(15) 111(1) yes
C(4) C(11) C(12) C(17) -108(1) yes
C(4) C(11) C(13) C(15) -105(1) yes
C(4) C(11) C(13) C(16) 93(1) yes
C(4) C(11) C(14) C(16) -99.4(10) yes
C(4) C(11) C(14) C(17) 98(2) yes
C(4) C(11) C(15) C(12) -92(1) yes
C(4) C(11) C(15) C(13) 98(1) yes
C(4) C(11) C(16) C(13) -106(1) yes
C(4) C(11) C(16) C(14) 108.5(9) yes
C(4) C(11) C(17) C(12) 94(1) yes
C(4) C(11) C(17) C(14) -97(2) yes
C(5) C(4) C(11) C(12) -69.2(9) yes
C(5) C(4) C(11) C(13) 50(1) yes
C(5) C(4) C(11) C(14) -178(1) yes
C(5) C(4) C(11) C(15) -4(1) yes
C(5) C(4) C(11) C(16) 107.7(10) yes
C(5) C(4) C(11) C(17) -136(1) yes
C(5) C(6) C(18) C(19) -27.7(7) yes
C(5) C(6) C(18) C(20) 92.4(6) yes
C(5) C(6) C(18) C(21) -144.5(6) yes
C(6) C(1) P(1) C(22) 63.7(5) yes
C(6) C(1) C(2) C(7) 168.8(5) yes
C(6) C(5) C(4) C(11) 179.8(6) yes
C(11) C(12) C(15) C(13) 12(1) yes
C(11) C(12) C(17) C(14) -18(3) yes
C(11) C(13) C(15) C(12) -12(1) yes
C(11) C(13) C(16) C(14) 26(1) yes
C(11) C(14) C(16) C(13) -27(1) yes
C(11) C(14) C(17) C(12) 16(2) yes
C(11) C(15) C(12) C(17) -30(1) yes
C(11) C(15) C(13) C(16) 25(2) yes
C(11) C(16) C(13) C(15) -25(2) yes
C(11) C(16) C(14) C(17) 20(2) yes
C(11) C(17) C(12) C(15) 32(1) yes
C(11) C(17) C(14) C(16) -18(2) yes
C(12) C(11) C(13) C(15) 10(1) yes
C(12) C(11) C(13) C(16) -150(1) yes
C(12) C(11) C(14) C(16) 150(1) yes
C(12) C(11) C(14) C(17) -11(2) yes
C(12) C(11) C(15) C(13) -169(1) yes
C(12) C(11) C(16) C(13) 67(2) yes
C(12) C(11) C(16) C(14) -77(2) yes
C(12) C(11) C(17) C(14) 167(2) yes
C(12) C(15) C(11) C(13) 169(1) yes
C(12) C(15) C(11) C(14) 79(2) yes
C(12) C(15) C(11) C(16) 153(1) yes
C(12) C(15) C(11) C(17) 39(2) yes
C(12) C(15) C(13) C(16) 13(4) yes
C(12) C(17) C(11) C(13) -94(2) yes
C(12) C(17) C(11) C(14) -167(2) yes
C(12) C(17) C(11) C(15) -38(1) yes
C(12) C(17) C(11) C(16) -149(1) yes
C(12) C(17) C(14) C(16) -2(5) yes
C(13) C(11) C(12) C(15) -8(1) yes
C(13) C(11) C(12) C(17) 130(1) yes
C(13) C(11) C(14) C(16) 30(1) yes
C(13) C(11) C(14) C(17) -131(2) yes
C(13) C(11) C(16) C(14) -145(1) yes
C(13) C(11) C(17) C(14) 72(2) yes
C(13) C(15) C(11) C(14) -89(2) yes
C(13) C(15) C(11) C(16) -15(1) yes
C(13) C(15) C(11) C(17) -129(2) yes
C(13) C(15) C(12) C(17) -18(2) yes
C(13) C(16) C(11) C(14) 145(1) yes
C(13) C(16) C(11) C(15) 15(1) yes
C(13) C(16) C(11) C(17) 133(1) yes
C(13) C(16) C(14) C(17) -7(3) yes
C(14) C(11) C(12) C(15) -131(1) yes
C(14) C(11) C(12) C(17) 8(1) yes
C(14) C(11) C(13) C(15) 124(1) yes
C(14) C(11) C(13) C(16) -36(1) yes
C(14) C(16) C(11) C(15) -130(1) yes
C(14) C(16) C(11) C(17) -11(1) yes
C(14) C(16) C(13) C(15) 1(3) yes
C(14) C(17) C(11) C(15) 128(2) yes
C(14) C(17) C(11) C(16) 17(2) yes
C(14) C(17) C(12) C(15) 13(3) yes
C(15) C(11) C(12) C(17) 139(1) yes
C(15) C(11) C(13) C(16) -160(1) yes
C(15) C(11) C(14) C(16) 88(1) yes
C(15) C(11) C(14) C(17) -73(2) yes
C(15) C(12) C(11) C(16) -62(2) yes
C(15) C(12) C(11) C(17) -139(1) yes
C(15) C(13) C(11) C(16) 160(1) yes
C(15) C(13) C(11) C(17) 84(2) yes
C(16) C(11) C(12) C(17) 77(2) yes
C(16) C(11) C(14) C(17) -162(2) yes
C(16) C(13) C(11) C(17) -76(2) yes
C(16) C(14) C(11) C(17) 162(2) yes
C(22) C(23) N(1) C(27) -165.5(4) yes
C(22) C(23) C(24) C(25) 173.1(5) yes
C(23) N(1) C(27) C(26) -10.8(7) yes
C(23) N(1) C(27) C(28) 165.7(4) yes
C(23) C(24) C(25) C(26) -5.1(8) yes
C(24) C(23) N(1) C(27) 10.2(7) yes
C(24) C(25) C(26) C(27) 4.5(8) yes
C(25) C(26) C(27) C(28) -172.9(5) yes
C(27) C(28) P(2) C(29) -174.4(4) yes
C(28) P(2) C(29) C(30) -65.8(5) yes
C(28) P(2) C(29) C(34) 107.8(4) yes
C(29) C(30) C(31) C(32) 4.3(9) yes
C(29) C(30) C(35) C(36) -33.5(8) yes
C(29) C(30) C(35) C(37) 90.7(7) yes
C(29) C(30) C(35) C(38) -150.6(6) yes
C(29) C(34) C(33) C(32) -0.5(8) yes
C(29) C(34) C(43) C(44) -66.7(6) yes
C(29) C(34) C(43) C(45) 57.1(7) yes
C(29) C(34) C(43) C(46) 174.1(5) yes
C(30) C(29) C(34) C(33) 8.0(8) yes
C(30) C(29) C(34) C(43) -169.9(5) yes
C(30) C(31) C(32) C(33) 2.8(9) yes
C(30) C(31) C(32) C(39) -179.7(6) yes
C(31) C(30) C(29) C(34) -9.7(8) yes
C(31) C(30) C(35) C(36) 143.4(6) yes
C(31) C(30) C(35) C(37) -92.4(6) yes
C(31) C(30) C(35) C(38) 26.3(8) yes
C(31) C(32) C(33) C(34) -4.8(9) yes
C(31) C(32) C(39) C(40) 3.4(10) yes
C(31) C(32) C(39) C(41) 124.3(7) yes
C(31) C(32) C(39) C(42) -119.2(7) yes
C(32) C(31) C(30) C(35) -173.0(6) yes
C(32) C(33) C(34) C(43) 177.6(5) yes
C(33) C(32) C(39) C(40) -179.1(7) yes
C(33) C(32) C(39) C(41) -58.2(8) yes
C(33) C(32) C(39) C(42) 58.3(7) yes
C(33) C(34) C(43) C(44) 115.4(5) yes
C(33) C(34) C(43) C(45) -120.8(5) yes
C(33) C(34) C(43) C(46) -3.8(7) yes
C(34) C(29) C(30) C(35) 167.2(5) yes
C(34) C(33) C(32) C(39) 177.6(5) yes
C(34) C(33) C(32) C(39) 177.6(5) yes
